data_7152215
loop_
_publ_author_name
'Ruff, Bettina M.'
'Zhong, Sabilla'
'Nieger, Martin'
'Br\"ase, Stefan'

_publ_section_title
;
 Thiolation of symmetrical and unsymmetrical diketopiperazines.
;
_journal_issue 5
_journal_name_full 'Organic &amp; biomolecular chemistry'
_journal_page_first 935
_journal_page_last 940
_journal_paper_doi 10.1039/c2ob06663g
_journal_volume 10
_journal_year 2012
_chemical_formula_moiety 'C12 H18 N2 O2 S2'
_chemical_formula_sum 'C12 H18 N2 O2 S2'
_chemical_formula_weight 286.40
_chemical_name_systematic
;
5a,10a-bis(methylthio)octahydrodipyrrolo[1,2-a:1',2'-d]pyrazine-5,10-dione
;
_space_group_IT_number 14
_symmetry_cell_setting monoclinic
_symmetry_space_group_name_Hall '-P 2ybc'
_symmetry_space_group_name_H-M 'P 1 21/c 1'
_atom_sites_solution_hydrogens geom
_atom_sites_solution_primary direct
_atom_sites_solution_secondary difmap
_audit_creation_method SHELXL-97
_cell_angle_alpha 90.00
_cell_angle_beta 105.732(3)
_cell_angle_gamma 90.00
_cell_formula_units_Z 4
_cell_length_a 17.1844(13)
_cell_length_b 7.3729(5)
_cell_length_c 10.8107(8)
_cell_measurement_reflns_used 1431
_cell_measurement_temperature 123(2)
_cell_measurement_theta_max 27.5
_cell_measurement_theta_min 1
_cell_volume 1318.39(17)
_computing_cell_refinement DENZO-SMN
_computing_data_collection Collect
_computing_data_reduction DENZO-SMN
_computing_molecular_graphics XP
_computing_publication_material 'SHELXL-97 (Sheldrick, 1997)'
_computing_structure_refinement 'SHELXL-97 (Sheldrick, 1997)'
_computing_structure_solution 'SHELXS-97 (Sheldrick, 1990)'
_diffrn_ambient_temperature 123(2)
_diffrn_measured_fraction_theta_full 0.987
_diffrn_measured_fraction_theta_max 0.987
_diffrn_measurement_device_type 'Bruker-Nonius APEXII'
_diffrn_measurement_method 'rotation in phi and omega, 2 deg.'
_diffrn_radiation_monochromator graphite
_diffrn_radiation_source 'fine-focus sealed tube'
_diffrn_radiation_type MoK\a
_diffrn_radiation_wavelength 0.71073
_diffrn_reflns_av_R_equivalents 0.0321
_diffrn_reflns_av_sigmaI/netI 0.0401
_diffrn_reflns_limit_h_max 22
_diffrn_reflns_limit_h_min -22
_diffrn_reflns_limit_k_max 9
_diffrn_reflns_limit_k_min -9
_diffrn_reflns_limit_l_max 12
_diffrn_reflns_limit_l_min -14
_diffrn_reflns_number 6338
_diffrn_reflns_theta_full 27.45
_diffrn_reflns_theta_max 27.45
_diffrn_reflns_theta_min 3.02
_exptl_absorpt_coefficient_mu 0.400
_exptl_absorpt_correction_type none
_exptl_crystal_colour colourless
_exptl_crystal_density_diffrn 1.443
_exptl_crystal_density_meas ?
_exptl_crystal_density_method 'not measured'
_exptl_crystal_description rods
_exptl_crystal_F_000 608
_exptl_crystal_size_max 0.32
_exptl_crystal_size_mid 0.04
_exptl_crystal_size_min 0.04
_refine_diff_density_max 0.394
_refine_diff_density_min -0.288
_refine_diff_density_rms 0.070
_refine_ls_extinction_method none
_refine_ls_goodness_of_fit_ref 1.138
_refine_ls_hydrogen_treatment constr
_refine_ls_matrix_type full
_refine_ls_number_parameters 165
_refine_ls_number_reflns 2966
_refine_ls_number_restraints 0
_refine_ls_restrained_S_all 1.138
_refine_ls_R_factor_all 0.0588
_refine_ls_R_factor_gt 0.0481
_refine_ls_shift/su_max 0.000
_refine_ls_shift/su_mean 0.000
_refine_ls_structure_factor_coef Fsqd
_refine_ls_weighting_details 'calc w=1/[\s^2^(Fo^2^)+(0.0111P)^2^+2.4621P] where P=(Fo^2^+2Fc^2^)/3'
_refine_ls_weighting_scheme calc
_refine_ls_wR_factor_gt 0.0985
_refine_ls_wR_factor_ref 0.1049
_reflns_number_gt 2563
_reflns_number_total 2966
_reflns_threshold_expression >2sigma(I)
_cod_data_source_file c2ob06663g.txt
_cod_data_source_block sb346_hy
_cod_depositor_comments
;
The following automatic conversions were performed:

'_exptl_crystal_density_meas' value 'none' was changed to '?' - the
value is perceived as not measured.

Automatic conversion script
Id: cif_fix_values 3008 2015-01-20 13:52:24Z robertas 
;
_cod_original_sg_symbol_H-M 'P 21/c'
_cod_database_code 7152215

loop_
_symmetry_equiv_pos_as_xyz
'x, y, z'
'-x, y+1/2, -z+1/2'
'-x, -y, -z'
'x, -y-1/2, z-1/2'

loop_
_atom_site_label
_atom_site_type_symbol
_atom_site_fract_x
_atom_site_fract_y
_atom_site_fract_z
_atom_site_U_iso_or_equiv
_atom_site_adp_type
_atom_site_occupancy
_atom_site_symmetry_multiplicity
_atom_site_calc_flag
_atom_site_refinement_flags
S1 S 0.17191(4) 0.56720(9) 0.77254(6) 0.02205(16) Uani 1 1 d .
S2 S 0.38072(4) 0.49596(9) 0.74631(6) 0.02161(15) Uani 1 1 d .
N1 N 0.22361(12) 0.8023(3) 0.62428(19) 0.0167(4) Uani 1 1 d .
C2 C 0.18617(15) 0.9810(4) 0.6286(3) 0.0261(6) Uani 1 1 d .
H2A H 0.1913 1.0584 0.5563 0.031 Uiso 1 1 calc R
H2B H 0.2114 1.0439 0.7106 0.031 Uiso 1 1 calc R
C3 C 0.09783(15) 0.9369(4) 0.6171(3) 0.0249(6) Uani 1 1 d .
H3A H 0.0616 1.0299 0.5656 0.030 Uiso 1 1 calc R
H3B H 0.0878 0.9289 0.7029 0.030 Uiso 1 1 calc R
C4 C 0.08509(14) 0.7520(3) 0.5489(2) 0.0198(5) Uani 1 1 d .
H4A H 0.0391 0.6858 0.5665 0.024 Uiso 1 1 calc R
H4B H 0.0754 0.7660 0.4549 0.024 Uiso 1 1 calc R
C5 C 0.16526(14) 0.6552(3) 0.6087(2) 0.0163(5) Uani 1 1 d .
C6 C 0.18329(14) 0.4971(3) 0.5308(2) 0.0164(5) Uani 1 1 d .
O6 O 0.12896(10) 0.3938(2) 0.47422(17) 0.0236(4) Uani 1 1 d .
N7 N 0.26126(11) 0.4763(3) 0.53133(19) 0.0161(4) Uani 1 1 d .
C8 C 0.28990(15) 0.3284(4) 0.4627(3) 0.0224(5) Uani 1 1 d .
H8A H 0.2499 0.3016 0.3798 0.027 Uiso 1 1 calc R
H8B H 0.3000 0.2165 0.5153 0.027 Uiso 1 1 calc R
C9 C 0.36899(16) 0.4023(4) 0.4409(3) 0.0243(6) Uani 1 1 d .
H9A H 0.4157 0.3289 0.4887 0.029 Uiso 1 1 calc R
H9B H 0.3667 0.3997 0.3484 0.029 Uiso 1 1 calc R
C10 C 0.37646(15) 0.5978(4) 0.4909(2) 0.0221(5) Uani 1 1 d .
H10A H 0.4337 0.6296 0.5316 0.027 Uiso 1 1 calc R
H10B H 0.3538 0.6845 0.4204 0.027 Uiso 1 1 calc R
C11 C 0.32728(14) 0.5993(3) 0.5898(2) 0.0169(5) Uani 1 1 d .
C12 C 0.29995(14) 0.7873(3) 0.6141(2) 0.0168(5) Uani 1 1 d .
O12 O 0.34552(10) 0.9179(2) 0.62436(18) 0.0241(4) Uani 1 1 d .
C13 C 0.08180(16) 0.4305(4) 0.7449(3) 0.0287(6) Uani 1 1 d .
H13A H 0.0343 0.5096 0.7288 0.043 Uiso 1 1 calc R
H13B H 0.0845 0.3554 0.8208 0.043 Uiso 1 1 calc R
H13C H 0.0777 0.3521 0.6702 0.043 Uiso 1 1 calc R
C14 C 0.47333(15) 0.6238(4) 0.7928(3) 0.0300(6) Uani 1 1 d .
H14A H 0.5061 0.5969 0.7337 0.045 Uiso 1 1 calc R
H14B H 0.5034 0.5903 0.8805 0.045 Uiso 1 1 calc R
H14C H 0.4608 0.7537 0.7896 0.045 Uiso 1 1 calc R

loop_
_atom_site_aniso_label
_atom_site_aniso_U_11
_atom_site_aniso_U_22
_atom_site_aniso_U_33
_atom_site_aniso_U_23
_atom_site_aniso_U_13
_atom_site_aniso_U_12
S1 0.0216(3) 0.0284(3) 0.0169(3) 0.0036(3) 0.0064(2) 0.0000(3)
S2 0.0195(3) 0.0210(3) 0.0222(3) 0.0028(2) 0.0019(2) 0.0015(2)
N1 0.0156(9) 0.0127(10) 0.0216(10) -0.0013(8) 0.0045(8) 0.0003(8)
C2 0.0212(12) 0.0163(13) 0.0391(15) -0.0080(11) 0.0051(11) 0.0020(10)
C3 0.0187(12) 0.0232(13) 0.0312(14) -0.0040(11) 0.0041(10) 0.0053(10)
C4 0.0138(11) 0.0220(12) 0.0232(12) 0.0002(10) 0.0044(9) 0.0003(10)
C5 0.0148(11) 0.0180(12) 0.0161(11) -0.0004(9) 0.0044(9) -0.0014(9)
C6 0.0193(11) 0.0148(11) 0.0148(11) 0.0008(9) 0.0041(9) -0.0005(9)
O6 0.0204(9) 0.0221(9) 0.0273(10) -0.0059(8) 0.0044(7) -0.0054(7)
N7 0.0164(9) 0.0149(10) 0.0166(9) -0.0019(8) 0.0038(7) -0.0009(8)
C8 0.0264(13) 0.0188(12) 0.0247(13) -0.0027(10) 0.0114(10) 0.0018(10)
C9 0.0257(13) 0.0245(14) 0.0258(13) -0.0001(11) 0.0121(11) 0.0043(11)
C10 0.0224(12) 0.0223(13) 0.0254(13) 0.0045(10) 0.0128(10) -0.0018(10)
C11 0.0130(10) 0.0163(12) 0.0211(12) 0.0020(9) 0.0045(9) -0.0002(9)
C12 0.0151(11) 0.0163(11) 0.0179(11) 0.0005(9) 0.0025(9) 0.0002(9)
O12 0.0168(8) 0.0157(9) 0.0388(11) -0.0007(8) 0.0058(8) -0.0031(7)
C13 0.0239(13) 0.0322(15) 0.0320(15) 0.0088(12) 0.0109(11) -0.0038(12)
C14 0.0181(12) 0.0336(16) 0.0342(15) -0.0049(13) 0.0000(11) 0.0014(11)

loop_
_atom_type_symbol
_atom_type_description
_atom_type_scat_dispersion_real
_atom_type_scat_dispersion_imag
_atom_type_scat_source
C C 0.0033 0.0016 'International Tables Vol C Tables 4.2.6.8 and 6.1.1.4'
H H 0.0000 0.0000 'International Tables Vol C Tables 4.2.6.8 and 6.1.1.4'
N N 0.0061 0.0033 'International Tables Vol C Tables 4.2.6.8 and 6.1.1.4'
O O 0.0106 0.0060 'International Tables Vol C Tables 4.2.6.8 and 6.1.1.4'
S S 0.1246 0.1234 'International Tables Vol C Tables 4.2.6.8 and 6.1.1.4'

loop_
_geom_angle_atom_site_label_1
_geom_angle_atom_site_label_2
_geom_angle_atom_site_label_3
_geom_angle
C13 S1 C5 102.06(12)
C14 S2 C11 102.78(12)
C12 N1 C5 125.7(2)
C12 N1 C2 121.2(2)
C5 N1 C2 112.16(18)
N1 C2 C3 103.9(2)
N1 C2 H2A 111.0
C3 C2 H2A 111.0
N1 C2 H2B 111.0
C3 C2 H2B 111.0
H2A C2 H2B 109.0
C2 C3 C4 103.7(2)
C2 C3 H3A 111.0
C4 C3 H3A 111.0
C2 C3 H3B 111.0
C4 C3 H3B 111.0
H3A C3 H3B 109.0
C5 C4 C3 102.49(19)
C5 C4 H4A 111.3
C3 C4 H4A 111.3
C5 C4 H4B 111.3
C3 C4 H4B 111.3
H4A C4 H4B 109.2
N1 C5 C6 113.50(19)
N1 C5 C4 102.40(19)
C6 C5 C4 114.8(2)
N1 C5 S1 106.67(16)
C6 C5 S1 106.90(16)
C4 C5 S1 112.35(16)
O6 C6 N7 123.4(2)
O6 C6 C5 120.6(2)
N7 C6 C5 115.9(2)
C6 N7 C11 126.0(2)
C6 N7 C8 123.3(2)
C11 N7 C8 110.58(19)
N7 C8 C9 104.1(2)
N7 C8 H8A 110.9
C9 C8 H8A 110.9
N7 C8 H8B 110.9
C9 C8 H8B 110.9
H8A C8 H8B 109.0
C10 C9 C8 105.8(2)
C10 C9 H9A 110.6
C8 C9 H9A 110.6
C10 C9 H9B 110.6
C8 C9 H9B 110.6
H9A C9 H9B 108.7
C11 C10 C9 104.1(2)
C11 C10 H10A 110.9
C9 C10 H10A 110.9
C11 C10 H10B 110.9
C9 C10 H10B 110.9
H10A C10 H10B 109.0
N7 C11 C12 113.89(19)
N7 C11 C10 101.83(19)
C12 C11 C10 112.6(2)
N7 C11 S2 105.95(16)
C12 C11 S2 108.59(16)
C10 C11 S2 113.77(17)
O12 C12 N1 122.6(2)
O12 C12 C11 121.0(2)
N1 C12 C11 116.4(2)
S1 C13 H13A 109.5
S1 C13 H13B 109.5
H13A C13 H13B 109.5
S1 C13 H13C 109.5
H13A C13 H13C 109.5
H13B C13 H13C 109.5
S2 C14 H14A 109.5
S2 C14 H14B 109.5
H14A C14 H14B 109.5
S2 C14 H14C 109.5
H14A C14 H14C 109.5
H14B C14 H14C 109.5

loop_
_geom_bond_atom_site_label_1
_geom_bond_atom_site_label_2
_geom_bond_distance
S1 C13 1.803(3)
S1 C5 1.861(2)
S2 C14 1.800(3)
S2 C11 1.856(2)
N1 C12 1.350(3)
N1 C5 1.455(3)
N1 C2 1.473(3)
C2 C3 1.524(3)
C2 H2A 0.9900
C2 H2B 0.9900
C3 C4 1.537(4)
C3 H3A 0.9900
C3 H3B 0.9900
C4 C5 1.530(3)
C4 H4A 0.9900
C4 H4B 0.9900
C5 C6 1.518(3)
C6 O6 1.231(3)
C6 N7 1.347(3)
N7 C11 1.456(3)
N7 C8 1.476(3)
C8 C9 1.541(4)
C8 H8A 0.9900
C8 H8B 0.9900
C9 C10 1.533(4)
C9 H9A 0.9900
C9 H9B 0.9900
C10 C11 1.532(3)
C10 H10A 0.9900
C10 H10B 0.9900
C11 C12 1.509(3)
C12 O12 1.227(3)
C13 H13A 0.9800
C13 H13B 0.9800
C13 H13C 0.9800
C14 H14A 0.9800
C14 H14B 0.9800
C14 H14C 0.9800

loop_
_geom_hbond_atom_site_label_D
_geom_hbond_atom_site_label_H
_geom_hbond_atom_site_label_A
_geom_hbond_distance_DH
_geom_hbond_distance_HA
_geom_hbond_distance_DA
_geom_hbond_angle_DHA
_geom_hbond_site_symmetry_A
C8 H8B O12 0.99 2.52 3.496(3) 168.7 1_545
C13 H13B O6 0.98 2.45 3.381(3) 157.5 4_566

loop_
_geom_torsion_atom_site_label_1
_geom_torsion_atom_site_label_2
_geom_torsion_atom_site_label_3
_geom_torsion_atom_site_label_4
_geom_torsion
C12 N1 C2 C3 170.8(2)
C5 N1 C2 C3 1.2(3)
N1 C2 C3 C4 -24.3(3)
C2 C3 C4 C5 37.9(3)
C12 N1 C5 C6 -22.2(3)
C2 N1 C5 C6 146.8(2)
C12 N1 C5 C4 -146.6(2)
C2 N1 C5 C4 22.5(3)
C12 N1 C5 S1 95.3(2)
C2 N1 C5 S1 -95.7(2)
C3 C4 C5 N1 -36.5(2)
C3 C4 C5 C6 -159.9(2)
C3 C4 C5 S1 77.6(2)
C13 S1 C5 N1 166.12(16)
C13 S1 C5 C6 -72.14(18)
C13 S1 C5 C4 54.7(2)
N1 C5 C6 O6 -156.0(2)
C4 C5 C6 O6 -38.7(3)
S1 C5 C6 O6 86.7(2)
N1 C5 C6 N7 25.7(3)
C4 C5 C6 N7 143.0(2)
S1 C5 C6 N7 -91.7(2)
O6 C6 N7 C11 176.1(2)
C5 C6 N7 C11 -5.6(3)
O6 C6 N7 C8 0.8(4)
C5 C6 N7 C8 179.0(2)
C6 N7 C8 C9 156.4(2)
C11 N7 C8 C9 -19.6(3)
N7 C8 C9 C10 -4.3(3)
C8 C9 C10 C11 24.9(3)
C6 N7 C11 C12 -19.3(3)
C8 N7 C11 C12 156.6(2)
C6 N7 C11 C10 -140.8(2)
C8 N7 C11 C10 35.1(2)
C6 N7 C11 S2 100.0(2)
C8 N7 C11 S2 -84.2(2)
C9 C10 C11 N7 -35.8(2)
C9 C10 C11 C12 -158.2(2)
C9 C10 C11 S2 77.7(2)
C14 S2 C11 N7 166.66(16)
C14 S2 C11 C12 -70.62(18)
C14 S2 C11 C10 55.6(2)
C5 N1 C12 O12 177.6(2)
C2 N1 C12 O12 9.5(4)
C5 N1 C12 C11 -2.7(3)
C2 N1 C12 C11 -170.8(2)
N7 C11 C12 O12 -157.2(2)
C10 C11 C12 O12 -41.9(3)
S2 C11 C12 O12 85.0(2)
N7 C11 C12 N1 23.1(3)
C10 C11 C12 N1 138.4(2)
S2 C11 C12 N1 -94.7(2)
